data_2216332
loop_
_publ_author_name
'Chen, Deng-Tai'
'Tian, Lai-Jin'
'Wang, Hai-Long'

_publ_section_title
;
 2-Hydroxy-5-methylbenzene-1,3-dicarbaldehyde
;
_journal_coeditor_code BT2648
_journal_issue 12
_journal_name_full 'Acta Crystallographica Section E'
_journal_page_first o4925
_journal_page_last o4925
_journal_paper_doi 10.1107/S1600536807062162
_journal_volume 63
_journal_year 2007
_chemical_formula_iupac 'C11 H12 O3'
_chemical_formula_moiety 'C11 H12 O3'
_chemical_formula_sum 'C11 H12 O3'
_chemical_formula_weight 192.21
_chemical_name_systematic
;
2-Hydroxy-5-methylbenzene-1,3-dicarbaldehyde
;
_space_group_IT_number 14
_symmetry_cell_setting monoclinic
_symmetry_space_group_name_Hall '-P 2ybc'
_symmetry_space_group_name_H-M 'P 1 21/c 1'
_atom_sites_solution_hydrogens geom
_atom_sites_solution_primary direct
_atom_sites_solution_secondary difmap
_audit_creation_method SHELXL-97
_cell_angle_alpha 90.00
_cell_angle_beta 109.601(2)
_cell_angle_gamma 90.00
_cell_formula_units_Z 4
_cell_length_a 9.1404(3)
_cell_length_b 16.0798(5)
_cell_length_c 7.2639(2)
_cell_measurement_reflns_used 4532
_cell_measurement_temperature 295(2)
_cell_measurement_theta_max 23.80
_cell_measurement_theta_min 2.53
_cell_volume 1005.75(5)
_computing_cell_refinement 'SAINT (Bruker, 2002)'
_computing_data_collection 'SMART (Bruker, 2002)'
_computing_data_reduction 'SAINT (Bruker, 2002)'
_computing_molecular_graphics 'ORTEP-3 for Windows (Farrugia, 1997)'
_computing_publication_material 'SHELXL97 (Sheldrick, 1997)'
_computing_structure_refinement 'SHELXL97 (Sheldrick, 1997)'
_computing_structure_solution 'SHELXS97 (Sheldrick, 1997)'
_diffrn_ambient_temperature 295(2)
_diffrn_measured_fraction_theta_full 0.996
_diffrn_measured_fraction_theta_max 0.996
_diffrn_measurement_device_type 'Bruker SMART APEX detector'
_diffrn_measurement_method '\f and \w scans'
_diffrn_radiation_monochromator graphite
_diffrn_radiation_source 'fine-focus sealed tube'
_diffrn_radiation_type MoK\a
_diffrn_radiation_wavelength 0.71073
_diffrn_reflns_av_R_equivalents 0.0233
_diffrn_reflns_av_sigmaI/netI 0.0129
_diffrn_reflns_limit_h_max 9
_diffrn_reflns_limit_h_min -11
_diffrn_reflns_limit_k_max 19
_diffrn_reflns_limit_k_min -17
_diffrn_reflns_limit_l_max 8
_diffrn_reflns_limit_l_min -8
_diffrn_reflns_number 17406
_diffrn_reflns_theta_full 26.00
_diffrn_reflns_theta_max 26.00
_diffrn_reflns_theta_min 2.37
_diffrn_standards_decay_% 0
_diffrn_standards_interval_count 0
_diffrn_standards_interval_time 0
_diffrn_standards_number 0
_exptl_absorpt_coefficient_mu 0.092
_exptl_absorpt_correction_T_max 0.9902
_exptl_absorpt_correction_T_min 0.9740
_exptl_absorpt_correction_type multi-scan
_exptl_absorpt_process_details '(SADABS; Bruker, 2002)'
_exptl_crystal_colour colorless
_exptl_crystal_density_diffrn 1.269
_exptl_crystal_density_method 'not measured'
_exptl_crystal_description plate
_exptl_crystal_F_000 408
_exptl_crystal_size_max 0.22
_exptl_crystal_size_mid 0.16
_exptl_crystal_size_min 0.03
_refine_diff_density_max 0.188
_refine_diff_density_min -0.148
_refine_ls_extinction_method none
_refine_ls_goodness_of_fit_ref 1.049
_refine_ls_hydrogen_treatment constr
_refine_ls_matrix_type full
_refine_ls_number_parameters 128
_refine_ls_number_reflns 1966
_refine_ls_number_restraints 0
_refine_ls_restrained_S_all 1.049
_refine_ls_R_factor_all 0.0706
_refine_ls_R_factor_gt 0.0478
_refine_ls_shift/su_max 0.000
_refine_ls_shift/su_mean 0.000
_refine_ls_structure_factor_coef Fsqd
_refine_ls_weighting_details 'calc w=1/[\s^2^(Fo^2^)+(0.0562P)^2^+0.3303P] where P=(Fo^2^+2Fc^2^)/3'
_refine_ls_weighting_scheme calc
_refine_ls_wR_factor_gt 0.1206
_refine_ls_wR_factor_ref 0.1439
_reflns_number_gt 1417
_reflns_number_total 1966
_reflns_threshold_expression I>2\s(I)
_cod_data_source_file bt2648.cif
_cod_data_source_block I
_cod_original_sg_symbol_H-M 'P 21/c'
_cod_database_code 2216332
_cod_database_fobs_code 2216332

loop_
_symmetry_equiv_pos_as_xyz
'x, y, z'
'-x, y+1/2, -z+1/2'
'-x, -y, -z'
'x, -y-1/2, z-1/2'

loop_
_atom_site_type_symbol
_atom_site_label
_atom_site_fract_x
_atom_site_fract_y
_atom_site_fract_z
_atom_site_U_iso_or_equiv
_atom_site_adp_type
_atom_site_calc_flag
_atom_site_refinement_flags
_atom_site_occupancy
O O1 0.55595(18) 0.07936(10) 0.6888(3) 0.0887(5) Uani d . 1
O O2 0.58456(15) 0.23486(9) 0.6841(3) 0.0753(5) Uani d . 1
H H2 0.5436 0.1899 0.6892 0.113 Uiso calc R 1
O O3 0.8741(2) 0.43432(10) 0.7143(3) 0.1101(7) Uani d . 1
C C1 0.7565(3) -0.01684(14) 0.7204(4) 0.0945(8) Uani d . 1
H H1A 0.6757 -0.0559 0.7148 0.142 Uiso calc R 1
H H1B 0.8405 -0.0235 0.8415 0.142 Uiso calc R 1
H H1C 0.7936 -0.0267 0.6133 0.142 Uiso calc R 1
C C2 0.6942(2) 0.06921(13) 0.7073(3) 0.0677(5) Uani d . 1
C C3 0.7953(2) 0.14150(11) 0.7159(3) 0.0542(5) Uani d . 1
C C4 0.7344(2) 0.22292(11) 0.7045(3) 0.0533(4) Uani d . 1
C C5 0.8321(2) 0.29126(11) 0.7151(3) 0.0540(4) Uani d . 1
C C6 0.9857(2) 0.27648(12) 0.7345(3) 0.0590(5) Uani d . 1
H H6 1.0499 0.3220 0.7401 0.071 Uiso calc R 1
C C7 1.0489(2) 0.19765(12) 0.7458(3) 0.0590(5) Uani d . 1
C C8 0.9516(2) 0.13103(12) 0.7364(3) 0.0574(5) Uani d . 1
H H8 0.9913 0.0774 0.7441 0.069 Uiso calc R 1
C C9 1.2178(2) 0.18455(15) 0.7649(4) 0.0869(7) Uani d . 1
H H9A 1.2810 0.1867 0.9004 0.130 Uiso calc R 1
H H9B 1.2497 0.2274 0.6946 0.130 Uiso calc R 1
H H9C 1.2294 0.1312 0.7119 0.130 Uiso calc R 1
C C10 0.7809(2) 0.38034(13) 0.7063(3) 0.0668(5) Uani d . 1
C C11 0.6192(3) 0.40390(15) 0.6887(4) 0.0879(7) Uani d . 1
H H11A 0.6139 0.4628 0.7064 0.132 Uiso calc R 1
H H11B 0.5896 0.3753 0.7867 0.132 Uiso calc R 1
H H11C 0.5500 0.3887 0.5615 0.132 Uiso calc R 1

loop_
_atom_site_aniso_label
_atom_site_aniso_U_11
_atom_site_aniso_U_22
_atom_site_aniso_U_33
_atom_site_aniso_U_12
_atom_site_aniso_U_13
_atom_site_aniso_U_23
O1 0.0627(9) 0.0737(10) 0.1362(15) -0.0098(7) 0.0421(9) 0.0041(9)
O2 0.0509(8) 0.0701(9) 0.1097(12) 0.0068(7) 0.0333(8) 0.0048(9)
O3 0.0883(12) 0.0526(9) 0.191(2) -0.0035(8) 0.0496(13) -0.0004(11)
C1 0.0787(16) 0.0559(13) 0.145(2) -0.0104(11) 0.0317(15) -0.0035(14)
C2 0.0600(12) 0.0613(12) 0.0821(14) -0.0049(9) 0.0240(10) 0.0010(10)
C3 0.0500(10) 0.0540(10) 0.0582(11) -0.0004(8) 0.0176(8) 0.0005(8)
C4 0.0456(9) 0.0593(11) 0.0551(10) 0.0036(8) 0.0170(8) 0.0012(8)
C5 0.0518(10) 0.0525(10) 0.0558(10) 0.0039(8) 0.0154(8) 0.0009(8)
C6 0.0506(10) 0.0574(11) 0.0659(11) -0.0050(8) 0.0156(8) 0.0007(9)
C7 0.0471(10) 0.0601(11) 0.0679(12) 0.0022(8) 0.0169(8) -0.0005(9)
C8 0.0511(10) 0.0523(10) 0.0671(12) 0.0051(8) 0.0174(9) 0.0003(8)
C9 0.0491(12) 0.0871(16) 0.123(2) 0.0048(11) 0.0269(13) -0.0010(14)
C10 0.0682(13) 0.0553(11) 0.0736(13) 0.0042(10) 0.0192(10) -0.0002(9)
C11 0.0780(15) 0.0657(14) 0.1142(19) 0.0227(11) 0.0248(14) -0.0002(13)

loop_
_atom_type_symbol
_atom_type_description
_atom_type_scat_dispersion_real
_atom_type_scat_dispersion_imag
_atom_type_scat_source
C C 0.0033 0.0016 'International Tables Vol C Tables 4.2.6.8 and 6.1.1.4'
H H 0.0000 0.0000 'International Tables Vol C Tables 4.2.6.8 and 6.1.1.4'
O O 0.0106 0.0060 'International Tables Vol C Tables 4.2.6.8 and 6.1.1.4'

loop_
_geom_angle_atom_site_label_1
_geom_angle_atom_site_label_2
_geom_angle_atom_site_label_3
_geom_angle
C4 O2 H2 109.5
C2 C1 H1A 109.5
C2 C1 H1B 109.5
H1A C1 H1B 109.5
C2 C1 H1C 109.5
H1A C1 H1C 109.5
H1B C1 H1C 109.5
O1 C2 C3 120.31(18)
O1 C2 C1 119.06(18)
C3 C2 C1 120.63(18)
C8 C3 C4 119.13(16)
C8 C3 C2 120.97(17)
C4 C3 C2 119.89(16)
O2 C4 C5 120.13(16)
O2 C4 C3 120.44(16)
C5 C4 C3 119.43(16)
C6 C5 C4 118.47(16)
C6 C5 C10 117.35(17)
C4 C5 C10 124.18(17)
C5 C6 C7 123.56(17)
C5 C6 H6 118.2
C7 C6 H6 118.2
C8 C7 C6 117.28(17)
C8 C7 C9 121.09(18)
C6 C7 C9 121.63(18)
C7 C8 C3 122.12(17)
C7 C8 H8 118.9
C3 C8 H8 118.9
C7 C9 H9A 109.5
C7 C9 H9B 109.5
H9A C9 H9B 109.5
C7 C9 H9C 109.5
H9A C9 H9C 109.5
H9B C9 H9C 109.5
O3 C10 C11 119.1(2)
O3 C10 C5 118.68(19)
C11 C10 C5 122.19(19)
C10 C11 H11A 109.5
C10 C11 H11B 109.5
H11A C11 H11B 109.5
C10 C11 H11C 109.5
H11A C11 H11C 109.5
H11B C11 H11C 109.5

loop_
_geom_bond_atom_site_label_1
_geom_bond_atom_site_label_2
_geom_bond_distance
O1 C2 1.236(2)
O2 C4 1.341(2)
O2 H2 0.8200
O3 C10 1.204(3)
C1 C2 1.487(3)
C1 H1A 0.9600
C1 H1B 0.9600
C1 H1C 0.9600
C2 C3 1.474(3)
C3 C8 1.395(2)
C3 C4 1.414(2)
C4 C5 1.402(3)
C5 C6 1.384(3)
C5 C10 1.502(3)
C6 C7 1.384(3)
C6 H6 0.9300
C7 C8 1.380(3)
C7 C9 1.517(3)
C8 H8 0.9300
C9 H9A 0.9600
C9 H9B 0.9600
C9 H9C 0.9600
C10 C11 1.488(3)
C11 H11A 0.9600
C11 H11B 0.9600
C11 H11C 0.9600

loop_
_geom_hbond_atom_site_label_D
_geom_hbond_atom_site_label_H
_geom_hbond_atom_site_label_A
_geom_hbond_distance_DH
_geom_hbond_distance_HA
_geom_hbond_distance_DA
_geom_hbond_angle_DHA
O2 H2 O1 0.82 1.78 2.516(2) 148.1

loop_
_geom_torsion_atom_site_label_1
_geom_torsion_atom_site_label_2
_geom_torsion_atom_site_label_3
_geom_torsion_atom_site_label_4
_geom_torsion
O1 C2 C3 C8 -179.9(2)
C1 C2 C3 C8 0.0(3)
O1 C2 C3 C4 0.5(3)
C1 C2 C3 C4 -179.6(2)
C8 C3 C4 O2 179.81(17)
C2 C3 C4 O2 -0.6(3)
C8 C3 C4 C5 -0.4(3)
C2 C3 C4 C5 179.23(17)
O2 C4 C5 C6 -179.46(17)
C3 C4 C5 C6 0.7(3)
O2 C4 C5 C10 0.3(3)
C3 C4 C5 C10 -179.49(17)
C4 C5 C6 C7 -0.7(3)
C10 C5 C6 C7 179.54(18)
C5 C6 C7 C8 0.2(3)
C5 C6 C7 C9 179.40(19)
C6 C7 C8 C3 0.2(3)
C9 C7 C8 C3 -179.02(19)
C4 C3 C8 C7 -0.1(3)
C2 C3 C8 C7 -179.69(18)
C6 C5 C10 O3 0.8(3)
C4 C5 C10 O3 -179.0(2)
C6 C5 C10 C11 -179.08(19)
C4 C5 C10 C11 1.1(3)

loop_
_cod_related_entry_id
_cod_related_entry_database
_cod_related_entry_code
1 ChemSpider 1723366
